data_1559478
loop_
_publ_author_name
'Kranjc, Kri\<stof'
'Juranovi\<c, Amadej'
'Ko\<cevar, Marijan'
'Perdih, Franc'

_publ_section_title
;
 Supramolecular Diversity of Oxabicyclo[2.2.2]octenes Formed between
 Substituted 2H-Pyran-2-ones and Vinyl-Moiety-Containing Dienophiles
;
_journal_issue 10
_journal_name_full Symmetry
_journal_page_first 1714
_journal_paper_doi 10.3390/sym12101714
_journal_volume 12
_journal_year 2020
_chemical_formula_moiety 'C18 H21 N O4'
_chemical_formula_sum 'C18 H21 N O4'
_chemical_formula_weight 315.36
_chemical_name_systematic
;
rac-Methyl 5-(Benzoylamino)-4-ethoxy-2-methylcyclohexa-1,5-diene-1-carboxylate
;
_space_group_IT_number 61
_space_group_name_Hall '-P 2bc 2ac'
_space_group_name_H-M_alt 'P c a b'
_symmetry_cell_setting orthorhombic
_symmetry_space_group_name_Hall '-P 2bc 2ac'
_symmetry_space_group_name_H-M 'P c a b'
_atom_sites_solution_hydrogens geom
_atom_sites_solution_primary direct
_atom_sites_solution_secondary difmap
_audit_creation_method SHELXL-97
_cell_angle_alpha 90.00
_cell_angle_beta 90.00
_cell_angle_gamma 90.00
_cell_formula_units_Z 8
_cell_length_a 12.1827(3)
_cell_length_b 14.8081(4)
_cell_length_c 18.6214(4)
_cell_measurement_reflns_used 4205
_cell_measurement_temperature 293(2)
_cell_measurement_theta_max 27.48
_cell_measurement_theta_min 2.55
_cell_volume 3359.35(14)
_computing_cell_refinement 'DENZO-SMN (Otwinowski & Minor, 1997)'
_computing_data_collection 'KappaCCD Reference Manual (Nonius, 1998)'
_computing_data_reduction 'DENZO-SMN (Otwinowski & Minor, 1997)'
_computing_molecular_graphics 'ORTEP-3 for Windows version 2.02 (Farrugia, 2008)'
_computing_publication_material 'WinGX publication routines (Farrugia, 1999)'
_computing_structure_refinement 'SHELXL-97 (Sheldrick, 1997)'
_computing_structure_solution 'SHELXS-97 (Sheldrick, 1997)'
_diffrn_ambient_temperature 293(2)
_diffrn_detector_area_resol_mean 0.055
_diffrn_measured_fraction_theta_full 0.984
_diffrn_measured_fraction_theta_max 0.984
_diffrn_measurement_device_type
;
Nonius KappaCCD area-detector diffractometer
;
_diffrn_measurement_method '\w scans'
_diffrn_radiation_monochromator graphite
_diffrn_radiation_source 'fine-focus sealed tube'
_diffrn_radiation_type MoK\a
_diffrn_radiation_wavelength 0.71073
_diffrn_reflns_av_R_equivalents 0.0285
_diffrn_reflns_av_sigmaI/netI 0.0343
_diffrn_reflns_limit_h_max 15
_diffrn_reflns_limit_h_min -15
_diffrn_reflns_limit_k_max 19
_diffrn_reflns_limit_k_min -19
_diffrn_reflns_limit_l_max 24
_diffrn_reflns_limit_l_min -24
_diffrn_reflns_number 7151
_diffrn_reflns_theta_full 27.48
_diffrn_reflns_theta_max 27.48
_diffrn_reflns_theta_min 3.52
_exptl_absorpt_coefficient_mu 0.088
_exptl_absorpt_correction_T_max 0.9826
_exptl_absorpt_correction_T_min 0.9573
_exptl_absorpt_correction_type multi-scan
_exptl_absorpt_process_details 'SCALEPACK (Otwinowski & Minor, 1997)'
_exptl_crystal_colour colorless
_exptl_crystal_density_diffrn 1.247
_exptl_crystal_density_method 'not measured'
_exptl_crystal_description block
_exptl_crystal_F_000 1344
_exptl_crystal_size_max 0.50
_exptl_crystal_size_mid 0.20
_exptl_crystal_size_min 0.20
_refine_diff_density_max 0.291
_refine_diff_density_min -0.249
_refine_diff_density_rms 0.039
_refine_ls_extinction_method none
_refine_ls_goodness_of_fit_ref 1.046
_refine_ls_hydrogen_treatment constr
_refine_ls_matrix_type full
_refine_ls_number_parameters 212
_refine_ls_number_reflns 3783
_refine_ls_number_restraints 0
_refine_ls_restrained_S_all 1.046
_refine_ls_R_factor_all 0.0940
_refine_ls_R_factor_gt 0.0586
_refine_ls_shift/su_max 0.000
_refine_ls_shift/su_mean 0.000
_refine_ls_structure_factor_coef Fsqd
_refine_ls_weighting_details 'calc w=1/[\s^2^(Fo^2^)+(0.0685P)^2^+1.5757P] where P=(Fo^2^+2Fc^2^)/3'
_refine_ls_weighting_scheme calc
_refine_ls_wR_factor_gt 0.1431
_refine_ls_wR_factor_ref 0.1709
_reflns_number_gt 2511
_reflns_number_total 3783
_reflns_threshold_expression >2\s(I)
_cod_data_source_file 4a.cif
_cod_data_source_block 4a
_cod_original_sg_symbol_H-M Pcab
_cod_database_code 1559478

loop_
_symmetry_equiv_pos_as_xyz
'x, y, z'
'-x, -y+1/2, z+1/2'
'x+1/2, -y, -z+1/2'
'-x+1/2, y+1/2, -z'
'-x, -y, -z'
'x, y-1/2, -z-1/2'
'-x-1/2, y, z-1/2'
'x-1/2, -y-1/2, z'

loop_
_atom_site_label
_atom_site_type_symbol
_atom_site_fract_x
_atom_site_fract_y
_atom_site_fract_z
_atom_site_U_iso_or_equiv
_atom_site_adp_type
_atom_site_occupancy
_atom_site_symmetry_multiplicity
_atom_site_calc_flag
_atom_site_refinement_flags
_atom_site_disorder_assembly
_atom_site_disorder_group
O1 O 0.00458(13) 0.99087(12) 0.82712(10) 0.0639(5) Uani 1 1 d . . .
O2 O 0.2164(2) 1.24431(15) 0.69473(13) 0.0983(8) Uani 1 1 d . . .
O3 O 0.34784(16) 1.20367(12) 0.76958(11) 0.0771(6) Uani 1 1 d . . .
O4 O 0.35227(14) 1.00545(10) 0.94596(9) 0.0566(4) Uani 1 1 d . . .
N1 N 0.23688(15) 0.91350(11) 0.88503(9) 0.0472(4) Uani 1 1 d . . .
H1 H 0.2085 0.8603 0.8856 0.071 Uiso 1 1 calc R . .
C1 C 0.20152(17) 0.97064(14) 0.82874(10) 0.0433(4) Uani 1 1 d . . .
C2 C 0.25238(17) 1.04525(13) 0.80700(10) 0.0436(4) Uani 1 1 d . . .
H2 H 0.3152 1.0645 0.8309 0.052 Uiso 1 1 calc R . .
C3 C 0.21062(16) 1.09758(15) 0.74580(11) 0.0463(5) Uani 1 1 d . . .
C4 C 0.13621(18) 1.06081(17) 0.70018(11) 0.0525(5) Uani 1 1 d . . .
C5 C 0.0945(2) 0.96828(18) 0.71567(12) 0.0583(6) Uani 1 1 d . . .
H5A H 0.1397 0.9250 0.6901 0.070 Uiso 1 1 calc R . .
H5B H 0.0204 0.9632 0.6972 0.070 Uiso 1 1 calc R . .
C6 C 0.09384(18) 0.94357(16) 0.79445(12) 0.0511(5) Uani 1 1 d . . .
H6 H 0.0829 0.8783 0.7997 0.061 Uiso 1 1 calc R . .
C7 C 0.2564(2) 1.18795(16) 0.73319(12) 0.0556(5) Uani 1 1 d . . .
C8 C 0.3969(3) 1.2914(2) 0.7612(2) 0.1137(15) Uani 1 1 d . . .
H8A H 0.3607 1.3338 0.7922 0.171 Uiso 1 1 calc R . .
H8B H 0.3895 1.3107 0.7122 0.171 Uiso 1 1 calc R . .
H8C H 0.4733 1.2883 0.7735 0.171 Uiso 1 1 calc R . .
C9 C 0.0973(2) 1.1005(2) 0.63026(14) 0.0753(8) Uani 1 1 d . . .
H9A H 0.1457 1.1484 0.6161 0.113 Uiso 1 1 calc R . .
H9B H 0.0244 1.1239 0.6362 0.113 Uiso 1 1 calc R . .
H9C H 0.0970 1.0545 0.5939 0.113 Uiso 1 1 calc R . .
C10 C -0.0341(3) 0.9531(3) 0.89157(17) 0.0882(9) Uani 1 1 d . . .
H10A H 0.0247 0.9513 0.9267 0.106 Uiso 1 1 calc R . .
H10B H -0.0588 0.8917 0.8831 0.106 Uiso 1 1 calc R . .
C11 C -0.1256(3) 1.0080(3) 0.91923(19) 0.0984(11) Uani 1 1 d . . .
H11A H -0.1792 1.0163 0.8820 0.148 Uiso 1 1 calc R . .
H11B H -0.0984 1.0657 0.9345 0.148 Uiso 1 1 calc R . .
H11C H -0.1589 0.9777 0.9593 0.148 Uiso 1 1 calc R . .
C12 C 0.30949(15) 0.93151(13) 0.93799(10) 0.0412(4) Uani 1 1 d . . .
C13 C 0.33398(17) 0.85413(13) 0.98758(10) 0.0435(4) Uani 1 1 d . . .
C14 C 0.2637(2) 0.78119(15) 0.99731(13) 0.0563(6) Uani 1 1 d . . .
H14 H 0.1972 0.7795 0.9728 0.068 Uiso 1 1 calc R . .
C15 C 0.2914(2) 0.71118(17) 1.04295(14) 0.0659(7) Uani 1 1 d . . .
H15 H 0.2440 0.6625 1.0488 0.079 Uiso 1 1 calc R . .
C16 C 0.3893(2) 0.71376(18) 1.07957(14) 0.0664(7) Uani 1 1 d . . .
H16 H 0.4083 0.6666 1.1101 0.080 Uiso 1 1 calc R . .
C17 C 0.4596(2) 0.78615(18) 1.07115(14) 0.0653(7) Uani 1 1 d . . .
H17 H 0.5257 0.7877 1.0961 0.078 Uiso 1 1 calc R . .
C18 C 0.43163(18) 0.85657(15) 1.02544(12) 0.0518(5) Uani 1 1 d . . .
H18 H 0.4787 0.9056 1.0203 0.062 Uiso 1 1 calc R . .

loop_
_atom_site_aniso_label
_atom_site_aniso_U_11
_atom_site_aniso_U_22
_atom_site_aniso_U_33
_atom_site_aniso_U_23
_atom_site_aniso_U_13
_atom_site_aniso_U_12
O1 0.0529(9) 0.0699(11) 0.0690(10) 0.0051(8) 0.0073(8) 0.0019(8)
O2 0.1152(17) 0.0688(12) 0.1110(16) 0.0412(12) -0.0442(14) -0.0127(12)
O3 0.0805(12) 0.0623(11) 0.0885(13) 0.0298(9) -0.0282(10) -0.0242(9)
O4 0.0663(10) 0.0410(8) 0.0626(9) 0.0060(7) -0.0157(8) -0.0105(7)
N1 0.0565(10) 0.0345(8) 0.0507(9) 0.0019(7) -0.0088(8) -0.0053(7)
C1 0.0468(10) 0.0410(10) 0.0422(10) -0.0025(8) -0.0022(8) 0.0025(8)
C2 0.0443(10) 0.0417(10) 0.0447(10) 0.0002(8) -0.0026(8) 0.0000(9)
C3 0.0467(10) 0.0487(11) 0.0434(10) 0.0017(8) -0.0002(8) 0.0050(9)
C4 0.0537(12) 0.0631(14) 0.0407(10) 0.0003(9) -0.0029(9) 0.0046(11)
C5 0.0574(13) 0.0658(15) 0.0517(12) -0.0050(11) -0.0083(10) -0.0081(11)
C6 0.0510(12) 0.0498(12) 0.0524(12) -0.0024(9) -0.0046(9) -0.0057(9)
C7 0.0633(13) 0.0538(13) 0.0497(12) 0.0103(10) -0.0062(10) 0.0007(11)
C8 0.121(3) 0.081(2) 0.139(3) 0.051(2) -0.053(3) -0.048(2)
C9 0.0797(17) 0.093(2) 0.0528(13) 0.0072(13) -0.0156(13) 0.0041(16)
C10 0.085(2) 0.103(2) 0.0757(19) 0.0105(17) 0.0198(16) 0.0063(18)
C11 0.0714(19) 0.138(3) 0.086(2) -0.014(2) 0.0186(16) -0.004(2)
C12 0.0425(10) 0.0368(9) 0.0443(10) -0.0002(8) 0.0024(8) 0.0000(8)
C13 0.0489(10) 0.0394(10) 0.0421(10) 0.0019(8) 0.0027(8) -0.0008(8)
C14 0.0573(13) 0.0496(12) 0.0618(13) 0.0104(10) -0.0068(11) -0.0101(10)
C15 0.0758(16) 0.0503(13) 0.0717(16) 0.0154(12) 0.0000(13) -0.0132(12)
C16 0.0776(17) 0.0573(14) 0.0644(15) 0.0222(12) -0.0026(13) 0.0033(12)
C17 0.0596(14) 0.0729(16) 0.0635(14) 0.0210(12) -0.0094(11) -0.0002(12)
C18 0.0528(12) 0.0515(12) 0.0512(11) 0.0085(10) -0.0020(9) -0.0065(10)

loop_
_atom_type_symbol
_atom_type_description
_atom_type_scat_dispersion_real
_atom_type_scat_dispersion_imag
_atom_type_scat_source
C C 0.0033 0.0016 'International Tables Vol C Tables 4.2.6.8 and 6.1.1.4'
H H 0.0000 0.0000 'International Tables Vol C Tables 4.2.6.8 and 6.1.1.4'
N N 0.0061 0.0033 'International Tables Vol C Tables 4.2.6.8 and 6.1.1.4'
O O 0.0106 0.0060 'International Tables Vol C Tables 4.2.6.8 and 6.1.1.4'

loop_
_geom_angle_atom_site_label_1
_geom_angle_atom_site_label_2
_geom_angle_atom_site_label_3
_geom_angle
_geom_angle_site_symmetry_1
_geom_angle_site_symmetry_3
_geom_angle_publ_flag
C10 O1 C6 115.0(2) . . ?
C7 O3 C8 116.9(2) . . ?
C12 N1 C1 128.47(17) . . ?
C12 N1 H1 115.8 . . ?
C1 N1 H1 115.8 . . ?
C2 C1 N1 125.50(19) . . ?
C2 C1 C6 119.71(19) . . ?
N1 C1 C6 114.73(18) . . ?
C1 C2 C3 120.87(19) . . ?
C1 C2 H2 119.6 . . ?
C3 C2 H2 119.6 . . ?
C4 C3 C7 121.3(2) . . ?
C4 C3 C2 120.4(2) . . ?
C7 C3 C2 118.24(18) . . ?
C3 C4 C5 118.41(19) . . ?
C3 C4 C9 126.6(2) . . ?
C5 C4 C9 114.8(2) . . ?
C4 C5 C6 114.36(19) . . ?
C4 C5 H5A 108.7 . . ?
C6 C5 H5A 108.7 . . ?
C4 C5 H5B 108.7 . . ?
C6 C5 H5B 108.7 . . ?
H5A C5 H5B 107.6 . . ?
O1 C6 C5 107.37(19) . . ?
O1 C6 C1 110.50(17) . . ?
C5 C6 C1 109.90(19) . . ?
O1 C6 H6 109.7 . . ?
C5 C6 H6 109.7 . . ?
C1 C6 H6 109.7 . . ?
O2 C7 O3 121.6(2) . . ?
O2 C7 C3 125.0(2) . . ?
O3 C7 C3 113.44(19) . . ?
O3 C8 H8A 109.5 . . ?
O3 C8 H8B 109.5 . . ?
H8A C8 H8B 109.5 . . ?
O3 C8 H8C 109.5 . . ?
H8A C8 H8C 109.5 . . ?
H8B C8 H8C 109.5 . . ?
C4 C9 H9A 109.5 . . ?
C4 C9 H9B 109.5 . . ?
H9A C9 H9B 109.5 . . ?
C4 C9 H9C 109.5 . . ?
H9A C9 H9C 109.5 . . ?
H9B C9 H9C 109.5 . . ?
O1 C10 C11 109.4(3) . . ?
O1 C10 H10A 109.8 . . ?
C11 C10 H10A 109.8 . . ?
O1 C10 H10B 109.8 . . ?
C11 C10 H10B 109.8 . . ?
H10A C10 H10B 108.2 . . ?
C10 C11 H11A 109.5 . . ?
C10 C11 H11B 109.5 . . ?
H11A C11 H11B 109.5 . . ?
C10 C11 H11C 109.5 . . ?
H11A C11 H11C 109.5 . . ?
H11B C11 H11C 109.5 . . ?
O4 C12 N1 123.01(18) . . ?
O4 C12 C13 121.63(18) . . ?
N1 C12 C13 115.35(17) . . ?
C18 C13 C14 118.91(19) . . ?
C18 C13 C12 117.67(18) . . ?
C14 C13 C12 123.43(19) . . ?
C15 C14 C13 120.8(2) . . ?
C15 C14 H14 119.6 . . ?
C13 C14 H14 119.6 . . ?
C16 C15 C14 119.7(2) . . ?
C16 C15 H15 120.1 . . ?
C14 C15 H15 120.1 . . ?
C15 C16 C17 120.2(2) . . ?
C15 C16 H16 119.9 . . ?
C17 C16 H16 119.9 . . ?
C16 C17 C18 120.0(2) . . ?
C16 C17 H17 120.0 . . ?
C18 C17 H17 120.0 . . ?
C13 C18 C17 120.3(2) . . ?
C13 C18 H18 119.9 . . ?
C17 C18 H18 119.9 . . ?

loop_
_geom_bond_atom_site_label_1
_geom_bond_atom_site_label_2
_geom_bond_distance
_geom_bond_site_symmetry_2
_geom_bond_publ_flag
O1 C10 1.405(3) . ?
O1 C6 1.429(3) . ?
O2 C7 1.203(3) . ?
O3 C7 1.324(3) . ?
O3 C8 1.439(3) . ?
O4 C12 1.222(2) . ?
N1 C12 1.351(3) . ?
N1 C1 1.414(3) . ?
N1 H1 0.8600 . ?
C1 C2 1.330(3) . ?
C1 C6 1.513(3) . ?
C2 C3 1.469(3) . ?
C2 H2 0.9300 . ?
C3 C4 1.356(3) . ?
C3 C7 1.469(3) . ?
C4 C5 1.489(3) . ?
C4 C9 1.505(3) . ?
C5 C6 1.512(3) . ?
C5 H5A 0.9700 . ?
C5 H5B 0.9700 . ?
C6 H6 0.9800 . ?
C8 H8A 0.9600 . ?
C8 H8B 0.9600 . ?
C8 H8C 0.9600 . ?
C9 H9A 0.9600 . ?
C9 H9B 0.9600 . ?
C9 H9C 0.9600 . ?
C10 C11 1.473(5) . ?
C10 H10A 0.9700 . ?
C10 H10B 0.9700 . ?
C11 H11A 0.9600 . ?
C11 H11B 0.9600 . ?
C11 H11C 0.9600 . ?
C12 C13 1.502(3) . ?
C13 C18 1.383(3) . ?
C13 C14 1.390(3) . ?
C14 C15 1.382(3) . ?
C14 H14 0.9300 . ?
C15 C16 1.374(4) . ?
C15 H15 0.9300 . ?
C16 C17 1.381(4) . ?
C16 H16 0.9300 . ?
C17 C18 1.389(3) . ?
C17 H17 0.9300 . ?
C18 H18 0.9300 . ?

loop_
_geom_hbond_atom_site_label_D
_geom_hbond_atom_site_label_H
_geom_hbond_atom_site_label_A
_geom_hbond_distance_DH
_geom_hbond_distance_HA
_geom_hbond_distance_DA
_geom_hbond_angle_DHA
_geom_hbond_site_symmetry_A
N1 H1 O2 0.86 2.28 2.923(3) 131.6 6_557

loop_
_geom_torsion_atom_site_label_1
_geom_torsion_atom_site_label_2
_geom_torsion_atom_site_label_3
_geom_torsion_atom_site_label_4
_geom_torsion
_geom_torsion_site_symmetry_1
_geom_torsion_site_symmetry_2
_geom_torsion_site_symmetry_3
_geom_torsion_site_symmetry_4
_geom_torsion_publ_flag
C12 N1 C1 C2 17.4(3) . . . . ?
C12 N1 C1 C6 -159.8(2) . . . . ?
N1 C1 C2 C3 177.43(19) . . . . ?
C6 C1 C2 C3 -5.4(3) . . . . ?
C1 C2 C3 C4 -15.5(3) . . . . ?
C1 C2 C3 C7 168.1(2) . . . . ?
C7 C3 C4 C5 179.1(2) . . . . ?
C2 C3 C4 C5 2.8(3) . . . . ?
C7 C3 C4 C9 5.0(4) . . . . ?
C2 C3 C4 C9 -171.3(2) . . . . ?
C3 C4 C5 C6 28.7(3) . . . . ?
C9 C4 C5 C6 -156.6(2) . . . . ?
C10 O1 C6 C5 157.8(2) . . . . ?
C10 O1 C6 C1 -82.4(3) . . . . ?
C4 C5 C6 O1 74.5(2) . . . . ?
C4 C5 C6 C1 -45.7(3) . . . . ?
C2 C1 C6 O1 -83.2(2) . . . . ?
N1 C1 C6 O1 94.2(2) . . . . ?
C2 C1 C6 C5 35.1(3) . . . . ?
N1 C1 C6 C5 -147.4(2) . . . . ?
C8 O3 C7 O2 0.2(4) . . . . ?
C8 O3 C7 C3 -178.9(3) . . . . ?
C4 C3 C7 O2 18.7(4) . . . . ?
C2 C3 C7 O2 -164.9(3) . . . . ?
C4 C3 C7 O3 -162.2(2) . . . . ?
C2 C3 C7 O3 14.2(3) . . . . ?
C6 O1 C10 C11 -179.9(2) . . . . ?
C1 N1 C12 O4 3.6(3) . . . . ?
C1 N1 C12 C13 -176.87(19) . . . . ?
O4 C12 C13 C18 -22.7(3) . . . . ?
N1 C12 C13 C18 157.83(19) . . . . ?
O4 C12 C13 C14 157.1(2) . . . . ?
N1 C12 C13 C14 -22.4(3) . . . . ?
C18 C13 C14 C15 -1.2(3) . . . . ?
C12 C13 C14 C15 179.0(2) . . . . ?
C13 C14 C15 C16 0.4(4) . . . . ?
C14 C15 C16 C17 0.3(4) . . . . ?
C15 C16 C17 C18 -0.1(4) . . . . ?
C14 C13 C18 C17 1.4(3) . . . . ?
C12 C13 C18 C17 -178.9(2) . . . . ?
C16 C17 C18 C13 -0.7(4) . . . . ?
